data_4519086
loop_
_publ_author_name
'Wu, Yun'
'Cao, Zhenyu'
'Song, Limei'
'Gao, Jianhua'

_publ_section_title
;
 NaFe<sub>2</sub>PO<sub>4</sub>(MoO<sub>4</sub>)<sub>2</sub>: A Promising
 NASICON-Type Electrode Material for Sodium-Ion Batteries.
;
_journal_issue 41
_journal_name_full 'ACS applied materials &amp; interfaces'
_journal_page_first 48865
_journal_page_last 48871
_journal_paper_doi 10.1021/acsami.1c15010
_journal_volume 13
_journal_year 2021
_chemical_formula_sum 'Fe2 Mo2 Na O12 P'
_chemical_formula_weight 549.54
_space_group_IT_number 13
_space_group_name_Hall '-P 2yc'
_space_group_name_H-M_alt 'P 1 2/c 1'
_symmetry_cell_setting monoclinic
_symmetry_space_group_name_H-M 'P 1 2/c 1'
_atom_sites_solution_hydrogens none
_atom_sites_solution_primary direct
_atom_sites_solution_secondary difmap
_audit_creation_method SHELXL-97
_cell_angle_alpha 90.00
_cell_angle_beta 91.204(3)
_cell_angle_gamma 90.00
_cell_formula_units_Z 4
_cell_length_a 12.6950(5)
_cell_length_b 9.0348(3)
_cell_length_c 9.2339(3)
_cell_measurement_reflns_used 100
_cell_measurement_temperature 293(2)
_cell_measurement_theta_max 29.27
_cell_measurement_theta_min 1.6
_cell_volume 1058.86(6)
_computing_structure_refinement 'SHELXL-97 (Sheldrick, 1997)'
_computing_structure_solution 'SHELXS-97 (Sheldrick, 1990)'
_diffrn_ambient_temperature 293(2)
_diffrn_measured_fraction_theta_full 0.98
_diffrn_measured_fraction_theta_max 0.98
_diffrn_measurement_device_type 'Bruker Smart CCD'
_diffrn_radiation_monochromator graphite
_diffrn_radiation_source 'fine-focus sealed tube'
_diffrn_radiation_type MoK\a
_diffrn_radiation_wavelength 0.71073
_diffrn_reflns_av_R_equivalents 0.1342
_diffrn_reflns_av_sigmaI/netI 0.0655
_diffrn_reflns_limit_h_max 15
_diffrn_reflns_limit_h_min -17
_diffrn_reflns_limit_k_max 12
_diffrn_reflns_limit_k_min -12
_diffrn_reflns_limit_l_max 11
_diffrn_reflns_limit_l_min -12
_diffrn_reflns_number 14230
_diffrn_reflns_theta_full 29.27
_diffrn_reflns_theta_max 29.27
_diffrn_reflns_theta_min 1.60
_exptl_absorpt_coefficient_mu 5.249
_exptl_absorpt_correction_T_max 0.533
_exptl_absorpt_correction_T_min 0.404
_exptl_absorpt_correction_type empirical
_exptl_crystal_colour 'yellow green'
_exptl_crystal_density_diffrn 3.447
_exptl_crystal_density_method 'not measured'
_exptl_crystal_description prism
_exptl_crystal_F_000 1032
_exptl_crystal_size_max 0.18
_exptl_crystal_size_mid 0.15
_exptl_crystal_size_min 0.12
_refine_diff_density_max 1.346
_refine_diff_density_min -2.383
_refine_diff_density_rms 0.291
_refine_ls_extinction_coef 0.0025(6)
_refine_ls_extinction_expression Fc^*^=kFc[1+0.001xFc^2^\l^3^/sin(2\q)]^-1/4^
_refine_ls_extinction_method SHELXL
_refine_ls_goodness_of_fit_ref 1.071
_refine_ls_hydrogen_treatment none
_refine_ls_matrix_type full
_refine_ls_number_parameters 169
_refine_ls_number_reflns 2487
_refine_ls_number_restraints 0
_refine_ls_restrained_S_all 1.071
_refine_ls_R_factor_all 0.0549
_refine_ls_R_factor_gt 0.0497
_refine_ls_shift/su_max 0.001
_refine_ls_shift/su_mean 0.000
_refine_ls_structure_factor_coef Fsqd
_refine_ls_weighting_details 'calc w=1/[\s^2^(Fo^2^)+(0.0805P)^2^+1.7007P] where P=(Fo^2^+2Fc^2^)/3'
_refine_ls_weighting_scheme calc
_refine_ls_wR_factor_gt 0.1342
_refine_ls_wR_factor_ref 0.1395
_reflns_number_gt 2165
_reflns_number_total 2897
_reflns_threshold_expression >2sigma(I)
_cod_data_source_file am1c15010_si_002.cif
_cod_data_source_block NaFe2Mo2PO12
_cod_original_sg_symbol_H-M P2/c
_cod_database_code 4519086

loop_
_symmetry_equiv_pos_as_xyz
'x, y, z'
'-x, y, -z+1/2'
'-x, -y, -z'
'x, -y, z-1/2'

loop_
_atom_site_label
_atom_site_type_symbol
_atom_site_fract_x
_atom_site_fract_y
_atom_site_fract_z
_atom_site_U_iso_or_equiv
_atom_site_adp_type
_atom_site_occupancy
_atom_site_symmetry_multiplicity
_atom_site_calc_flag
_atom_site_refinement_flags
_atom_site_disorder_assembly
_atom_site_disorder_group
Mo1 Mo 0.85459(4) 0.38426(5) 0.09332(5) 0.0124(2) Uani 0.93 1 d P . .
P1 P 0.85459(4) 0.38426(5) 0.09332(5) 0.0124(2) Uani 0.07 1 d P . .
Mo2 Mo 0.5000 1.47094(7) -0.2500 0.0124(2) Uani 0.96 2 d SP . .
P2 P 0.5000 1.47094(7) -0.2500 0.0124(2) Uani 0.04 2 d SP . .
Mo3 Mo 1.0000 0.95596(7) 0.2500 0.0107(2) Uani 0.88 2 d SP . .
P3 P 1.0000 0.95596(7) 0.2500 0.0107(2) Uani 0.12 2 d SP . .
Fe1 Fe 0.60364(7) 1.22550(9) 0.04442(9) 0.0163(2) Uani 1 1 d . . .
Fe2 Fe 0.87578(7) 0.75423(9) -0.03219(9) 0.0170(2) Uani 1 1 d . . .
P4 P 0.64044(9) 0.89617(12) -0.11679(12) 0.0143(3) Uani 0.85 1 d P . .
Mo4 Mo 0.64044(9) 0.89617(12) -0.11679(12) 0.0143(3) Uani 0.15 1 d P . .
Na1 Na 0.7151(3) 1.2000(5) -0.2707(4) 0.0694(11) Uani 1 1 d . . .
O1 O 0.6267(4) 1.0634(5) -0.0910(4) 0.0279(10) Uani 1 1 d . . .
O2 O 0.8296(3) 0.5752(4) 0.0736(5) 0.0266(10) Uani 1 1 d . . .
O3 O 0.7357(4) 0.8381(5) -0.0278(5) 0.0274(10) Uani 1 1 d . . .
O4 O 0.9042(4) 0.8467(5) 0.1646(4) 0.0257(10) Uani 1 1 d . . .
O5 O 0.8539(4) 0.3414(5) 0.2780(5) 0.0288(10) Uani 1 1 d . . .
O6 O 0.6571(4) 1.1238(5) 0.2169(4) 0.0256(10) Uani 1 1 d . . .
O7 O 0.5751(4) 1.3547(5) -0.1383(5) 0.0285(10) Uani 1 1 d . . .
O8 O 1.0617(4) 1.0663(5) 0.1248(4) 0.0261(10) Uani 1 1 d . . .
O9 O 0.4559(4) 1.1915(5) 0.0666(5) 0.0318(11) Uani 1 1 d . . .
O10 O 0.4113(4) 1.5789(5) -0.1516(5) 0.0294(10) Uani 1 1 d . . .
O11 O 0.9753(3) 0.3323(5) 0.0220(5) 0.0292(10) Uani 1 1 d . . .
O12 O 0.7573(3) 0.2838(5) -0.0011(5) 0.0269(10) Uani 1 1 d . . .

loop_
_atom_site_aniso_label
_atom_site_aniso_U_11
_atom_site_aniso_U_22
_atom_site_aniso_U_33
_atom_site_aniso_U_23
_atom_site_aniso_U_13
_atom_site_aniso_U_12
Mo1 0.0099(3) 0.0132(3) 0.0139(3) 0.00551(17) -0.0024(2) -0.00071(17)
P1 0.0099(3) 0.0132(3) 0.0139(3) 0.00551(17) -0.0024(2) -0.00071(17)
Mo2 0.0180(4) 0.0114(4) 0.0079(3) 0.000 -0.0031(3) 0.000
P2 0.0180(4) 0.0114(4) 0.0079(3) 0.000 -0.0031(3) 0.000
Mo3 0.0147(4) 0.0093(4) 0.0079(4) 0.000 -0.0025(3) 0.000
P3 0.0147(4) 0.0093(4) 0.0079(4) 0.000 -0.0025(3) 0.000
Fe1 0.0158(5) 0.0188(4) 0.0144(4) -0.0015(3) -0.0011(3) 0.0005(3)
Fe2 0.0180(5) 0.0188(4) 0.0143(4) 0.0001(3) 0.0000(3) 0.0000(3)
P4 0.0132(6) 0.0149(5) 0.0146(5) -0.0043(4) -0.0013(4) 0.0010(4)
Mo4 0.0132(6) 0.0149(5) 0.0146(5) -0.0043(4) -0.0013(4) 0.0010(4)
Na1 0.064(2) 0.106(3) 0.0392(19) 0.0134(19) 0.0268(17) 0.023(2)
O1 0.043(3) 0.020(2) 0.020(2) -0.0102(17) -0.0024(19) 0.0056(19)
O2 0.028(2) 0.016(2) 0.036(3) 0.012(2) 0.006(2) -0.0003(19)
O3 0.025(2) 0.032(2) 0.025(2) -0.0026(19) -0.0003(19) 0.0098(19)
O4 0.031(2) 0.029(2) 0.016(2) 0.0011(18) -0.0013(18) -0.0006(19)
O5 0.035(3) 0.030(2) 0.021(2) 0.0100(19) -0.004(2) -0.001(2)
O6 0.031(3) 0.030(2) 0.015(2) 0.0069(17) -0.0034(18) -0.0013(19)
O7 0.034(3) 0.028(2) 0.023(2) 0.0069(19) -0.0104(19) -0.0010(19)
O8 0.036(3) 0.022(2) 0.021(2) 0.0065(18) -0.0031(19) -0.0035(19)
O9 0.019(2) 0.045(3) 0.031(3) 0.006(2) 0.000(2) -0.006(2)
O10 0.039(3) 0.020(2) 0.030(2) -0.0072(19) 0.012(2) -0.0014(19)
O11 0.018(2) 0.034(2) 0.036(3) 0.004(2) -0.003(2) 0.0010(18)
O12 0.020(2) 0.036(3) 0.024(2) 0.0005(19) -0.0029(19) -0.0081(19)

loop_
_atom_type_symbol
_atom_type_description
_atom_type_scat_dispersion_real
_atom_type_scat_dispersion_imag
_atom_type_scat_source
O O 0.0106 0.0060 'International Tables Vol C Tables 4.2.6.8 and 6.1.1.4'
Na Na 0.0362 0.0249 'International Tables Vol C Tables 4.2.6.8 and 6.1.1.4'
P P 0.1023 0.0942 'International Tables Vol C Tables 4.2.6.8 and 6.1.1.4'
Fe Fe 0.3463 0.8444 'International Tables Vol C Tables 4.2.6.8 and 6.1.1.4'
Mo Mo -1.6832 0.6857 'International Tables Vol C Tables 4.2.6.8 and 6.1.1.4'

loop_
_geom_angle_atom_site_label_1
_geom_angle_atom_site_label_2
_geom_angle_atom_site_label_3
_geom_angle
_geom_angle_site_symmetry_1
_geom_angle_site_symmetry_3
_geom_angle_publ_flag
O11 Mo1 O5 109.3(2) . . ?
O11 Mo1 O12 106.8(2) . . ?
O5 Mo1 O12 110.7(2) . . ?
O11 Mo1 O2 112.4(2) . . ?
O5 Mo1 O2 108.2(2) . . ?
O12 Mo1 O2 109.4(2) . . ?
O7 Mo2 O7 105.8(3) 2_654 . ?
O7 Mo2 O10 112.2(2) 2_654 2_654 ?
O7 Mo2 O10 107.0(2) . 2_654 ?
O7 Mo2 O10 107.0(2) 2_654 . ?
O7 Mo2 O10 112.2(2) . . ?
O10 Mo2 O10 112.5(3) 2_654 . ?
O7 Mo2 Na1 39.75(16) 2_654 2_654 ?
O7 Mo2 Na1 88.03(17) . 2_654 ?
O10 Mo2 Na1 151.83(16) 2_654 2_654 ?
O10 Mo2 Na1 81.84(16) . 2_654 ?
O7 Mo2 Na1 88.03(17) 2_654 . ?
O7 Mo2 Na1 39.75(16) . . ?
O10 Mo2 Na1 81.84(16) 2_654 . ?
O10 Mo2 Na1 151.83(16) . . ?
Na1 Mo2 Na1 96.48(15) 2_654 . ?
O8 Mo3 O8 109.5(3) . 2_755 ?
O8 Mo3 O4 110.3(2) . . ?
O8 Mo3 O4 107.9(2) 2_755 . ?
O8 Mo3 O4 107.9(2) . 2_755 ?
O8 Mo3 O4 110.3(2) 2_755 2_755 ?
O4 Mo3 O4 111.0(3) . 2_755 ?
O9 Fe1 O6 99.3(2) . . ?
O9 Fe1 O1 96.2(2) . . ?
O6 Fe1 O1 96.63(18) . . ?
O9 Fe1 O10 89.2(2) . 3_685 ?
O6 Fe1 O10 92.66(18) . 3_685 ?
O1 Fe1 O10 168.34(19) . 3_685 ?
O9 Fe1 O12 172.05(19) . 1_565 ?
O6 Fe1 O12 88.42(18) . 1_565 ?
O1 Fe1 O12 84.63(19) . 1_565 ?
O10 Fe1 O12 88.62(18) 3_685 1_565 ?
O9 Fe1 O7 91.3(2) . . ?
O6 Fe1 O7 168.8(2) . . ?
O1 Fe1 O7 85.81(18) . . ?
O10 Fe1 O7 83.74(18) 3_685 . ?
O12 Fe1 O7 80.86(18) 1_565 . ?
O9 Fe1 Na1 121.79(16) . . ?
O6 Fe1 Na1 122.97(16) . . ?
O1 Fe1 Na1 45.87(16) . . ?
O10 Fe1 Na1 122.69(16) 3_685 . ?
O12 Fe1 Na1 53.88(15) 1_565 . ?
O7 Fe1 Na1 52.27(15) . . ?
O3 Fe2 O5 94.5(2) . 4_565 ?
O3 Fe2 O2 91.60(19) . . ?
O5 Fe2 O2 92.45(19) 4_565 . ?
O3 Fe2 O8 93.7(2) . 3_775 ?
O5 Fe2 O8 91.43(19) 4_565 3_775 ?
O2 Fe2 O8 173.17(19) . 3_775 ?
O3 Fe2 O4 88.06(19) . . ?
O5 Fe2 O4 177.4(2) 4_565 . ?
O2 Fe2 O4 86.75(18) . . ?
O8 Fe2 O4 89.12(17) 3_775 . ?
O3 Fe2 O11 176.13(19) . 3_765 ?
O5 Fe2 O11 89.2(2) 4_565 3_765 ?
O2 Fe2 O11 87.02(18) . 3_765 ?
O8 Fe2 O11 87.41(19) 3_775 3_765 ?
O4 Fe2 O11 88.25(19) . 3_765 ?
O3 Fe2 Na1 48.47(15) . 4_576 ?
O5 Fe2 Na1 130.10(16) 4_565 4_576 ?
O2 Fe2 Na1 62.44(15) . 4_576 ?
O8 Fe2 Na1 118.61(16) 3_775 4_576 ?
O4 Fe2 Na1 51.52(15) . 4_576 ?
O11 Fe2 Na1 127.86(16) 3_765 4_576 ?
O9 P4 O3 106.5(3) 3_675 . ?
O9 P4 O1 111.4(3) 3_675 . ?
O3 P4 O1 110.0(2) . . ?
O9 P4 O6 111.2(3) 3_675 4_575 ?
O3 P4 O6 111.3(3) . 4_575 ?
O1 P4 O6 106.4(2) . 4_575 ?
O9 P4 Na1 144.1(2) 3_675 . ?
O3 P4 Na1 106.8(2) . . ?
O1 P4 Na1 43.31(18) . . ?
O6 P4 Na1 67.70(17) 4_575 . ?
O9 P4 Na1 78.15(19) 3_675 4_576 ?
O3 P4 Na1 38.47(18) . 4_576 ?
O1 P4 Na1 97.74(17) . 4_576 ?
O6 P4 Na1 147.73(19) 4_575 4_576 ?
Na1 P4 Na1 123.09(11) . 4_576 ?
O1 Na1 O3 132.5(3) . 4_575 ?
O1 Na1 O4 123.1(2) . 4_575 ?
O3 Na1 O4 67.72(17) 4_575 4_575 ?
O1 Na1 O7 67.06(17) . . ?
O3 Na1 O7 129.0(2) 4_575 . ?
O4 Na1 O7 150.3(3) 4_575 . ?
O1 Na1 O12 65.14(16) . 1_565 ?
O3 Na1 O12 160.1(2) 4_575 1_565 ?
O4 Na1 O12 95.5(2) 4_575 1_565 ?
O7 Na1 O12 61.87(16) . 1_565 ?
O1 Na1 O2 164.3(2) . 4_575 ?
O3 Na1 O2 63.06(15) 4_575 4_575 ?
O4 Na1 O2 60.64(16) 4_575 4_575 ?
O7 Na1 O2 102.29(19) . 4_575 ?
O12 Na1 O2 99.9(2) 1_565 4_575 ?
O1 Na1 O6 53.35(16) . 4_575 ?
O3 Na1 O6 81.72(18) 4_575 4_575 ?
O4 Na1 O6 93.52(18) 4_575 4_575 ?
O7 Na1 O6 111.8(2) . 4_575 ?
O12 Na1 O6 110.94(17) 1_565 4_575 ?
O2 Na1 O6 141.73(17) 4_575 4_575 ?
O1 Na1 Fe2 155.4(2) . 4_575 ?
O3 Na1 Fe2 36.79(12) 4_575 4_575 ?
O4 Na1 Fe2 38.98(11) 4_575 4_575 ?
O7 Na1 Fe2 137.48(18) . 4_575 ?
O12 Na1 Fe2 123.36(19) 1_565 4_575 ?
O2 Na1 Fe2 37.38(9) 4_575 4_575 ?
O6 Na1 Fe2 104.70(14) 4_575 4_575 ?
O1 Na1 P4 26.48(11) . . ?
O3 Na1 P4 110.4(2) 4_575 . ?
O4 Na1 P4 104.51(16) 4_575 . ?
O7 Na1 P4 92.30(14) . . ?
O12 Na1 P4 83.39(13) 1_565 . ?
O2 Na1 P4 164.91(16) 4_575 . ?
O6 Na1 P4 28.67(9) 4_575 . ?
Fe2 Na1 P4 129.28(13) 4_575 . ?
O1 Na1 Fe1 36.23(11) . . ?
O3 Na1 Fe1 160.2(2) 4_575 . ?
O4 Na1 Fe1 130.87(17) 4_575 . ?
O7 Na1 Fe1 39.41(10) . . ?
O12 Na1 Fe1 39.24(11) 1_565 . ?
O2 Na1 Fe1 128.56(17) 4_575 . ?
O6 Na1 Fe1 89.56(13) 4_575 . ?
Fe2 Na1 Fe1 161.97(18) 4_575 . ?
P4 Na1 Fe1 62.20(7) . . ?
O1 Na1 P4 113.3(2) . 4_575 ?
O3 Na1 P4 23.32(12) 4_575 4_575 ?
O4 Na1 P4 89.01(13) 4_575 4_575 ?
O7 Na1 P4 113.47(17) . 4_575 ?
O12 Na1 P4 175.32(18) 1_565 4_575 ?
O2 Na1 P4 81.18(11) 4_575 4_575 ?
O6 Na1 P4 69.89(13) 4_575 4_575 ?
Fe2 Na1 P4 60.02(6) 4_575 4_575 ?
P4 Na1 P4 96.68(13) . 4_575 ?
Fe1 Na1 P4 137.00(15) . 4_575 ?
P4 O1 Fe1 148.7(3) . . ?
P4 O1 Na1 110.2(2) . . ?
Fe1 O1 Na1 97.9(2) . . ?
Mo1 O2 Fe2 142.6(3) . . ?
Mo1 O2 Na1 136.5(2) . 4_576 ?
Fe2 O2 Na1 80.18(15) . 4_576 ?
P4 O3 Fe2 146.6(3) . . ?
P4 O3 Na1 118.2(3) . 4_576 ?
Fe2 O3 Na1 94.7(2) . 4_576 ?
Mo3 O4 Fe2 138.5(3) . . ?
Mo3 O4 Na1 130.3(2) . 4_576 ?
Fe2 O4 Na1 89.49(19) . 4_576 ?
Mo1 O5 Fe2 164.1(3) . 4_566 ?
Mo4 O6 P4 0.00(11) 4_576 4_576 ?
Mo4 O6 Fe1 143.6(3) 4_576 . ?
P4 O6 Fe1 143.6(3) 4_576 . ?
Mo4 O6 Na1 83.63(17) 4_576 4_576 ?
P4 O6 Na1 83.63(17) 4_576 4_576 ?
Fe1 O6 Na1 124.7(2) . 4_576 ?
Mo2 O7 Fe1 154.6(3) . . ?
Mo2 O7 Na1 114.8(2) . . ?
Fe1 O7 Na1 88.32(18) . . ?
Mo3 O8 Fe2 160.4(3) . 3_775 ?
Mo4 O9 P4 0.00(5) 3_675 3_675 ?
Mo4 O9 Fe1 154.5(3) 3_675 . ?
P4 O9 Fe1 154.5(3) 3_675 . ?
Mo2 O10 Fe1 143.2(3) . 3_685 ?
Mo1 O11 Fe2 154.6(3) . 3_765 ?
Mo1 O12 Fe1 133.5(2) . 1_545 ?
Mo1 O12 Na1 138.0(2) . 1_545 ?
Fe1 O12 Na1 86.88(17) 1_545 1_545 ?

loop_
_geom_bond_atom_site_label_1
_geom_bond_atom_site_label_2
_geom_bond_distance
_geom_bond_site_symmetry_2
_geom_bond_publ_flag
Mo1 O11 1.746(4) . ?
Mo1 O5 1.749(4) . ?
Mo1 O12 1.751(4) . ?
Mo1 O2 1.763(4) . ?
Mo2 O7 1.742(4) 2_654 ?
Mo2 O7 1.742(4) . ?
Mo2 O10 1.757(4) 2_654 ?
Mo2 O10 1.757(4) . ?
Mo2 Na1 3.675(4) 2_654 ?
Mo2 Na1 3.675(4) . ?
Mo3 O8 1.726(4) . ?
Mo3 O8 1.726(4) 2_755 ?
Mo3 O4 1.742(5) . ?
Mo3 O4 1.742(5) 2_755 ?
Fe1 O9 1.916(5) . ?
Fe1 O6 1.948(4) . ?
Fe1 O1 1.951(4) . ?
Fe1 O10 2.036(4) 3_685 ?
Fe1 O12 2.072(4) 1_565 ?
Fe1 O7 2.077(4) . ?
Fe1 Na1 3.270(3) . ?
Fe2 O3 1.935(4) . ?
Fe2 O5 1.969(4) 4_565 ?
Fe2 O2 1.984(4) . ?
Fe2 O8 2.005(4) 3_775 ?
Fe2 O4 2.026(4) . ?
Fe2 O11 2.046(4) 3_765 ?
Fe2 Na1 3.220(3) 4_576 ?
P4 O9 1.537(5) 3_675 ?
P4 O3 1.539(4) . ?
P4 O1 1.540(4) . ?
P4 O6 1.565(4) 4_575 ?
P4 Na1 3.242(4) . ?
P4 Na1 3.426(4) 4_576 ?
Na1 O1 2.370(6) . ?
Na1 O3 2.419(5) 4_575 ?
Na1 O4 2.521(6) 4_575 ?
Na1 O7 2.588(6) . ?
Na1 O12 2.646(6) 1_565 ?
Na1 O2 2.897(6) 4_575 ?
Na1 O6 3.018(6) 4_575 ?
Na1 Fe2 3.220(3) 4_575 ?
Na1 P4 3.426(4) 4_575 ?
O2 Na1 2.897(6) 4_576 ?
O3 Na1 2.419(5) 4_576 ?
O4 Na1 2.521(6) 4_576 ?
O5 Fe2 1.969(4) 4_566 ?
O6 Mo4 1.565(4) 4_576 ?
O6 P4 1.565(4) 4_576 ?
O6 Na1 3.018(6) 4_576 ?
O8 Fe2 2.005(4) 3_775 ?
O9 Mo4 1.537(5) 3_675 ?
O9 P4 1.537(5) 3_675 ?
O10 Fe1 2.036(4) 3_685 ?
O11 Fe2 2.046(4) 3_765 ?
O12 Fe1 2.072(4) 1_545 ?
O12 Na1 2.646(6) 1_545 ?
